data_7708894
loop_
_publ_author_name
'Wu, Jianfeng'
'Demeshko, Serhiy'
'Dechert, Sebastian'
'Meyer, Franc'

_publ_section_title
;
 Macrocycle Based Dinuclear Dysprosium(III) Single Molecule Magnets with
 Local D5h Coordination Geometry
;
_journal_name_full 'Dalton Transactions'
_journal_paper_doi 10.1039/D1DT02815D
_journal_year 2021
_chemical_formula_moiety 'C30 H44 Dy2 N14 O2 S4'
_chemical_formula_sum 'C30 H44 Dy2 N14 O2 S4'
_chemical_formula_weight 1086.03
_space_group_crystal_system triclinic
_space_group_IT_number 2
_space_group_name_Hall '-P 1'
_space_group_name_H-M_alt 'P -1'
_atom_sites_solution_hydrogens mixed
_audit_creation_method SHELXL-2018/3
_audit_update_record
;
2021-08-16 deposited with the CCDC.	2021-11-08 downloaded from the CCDC.
;
_cell_angle_alpha 79.287(3)
_cell_angle_beta 73.578(3)
_cell_angle_gamma 87.499(4)
_cell_formula_units_Z 1
_cell_length_a 8.7415(4)
_cell_length_b 9.1291(4)
_cell_length_c 12.9791(5)
_cell_measurement_reflns_used 13784
_cell_measurement_temperature 133(2)
_cell_measurement_theta_max 26.747
_cell_measurement_theta_min 1.663
_cell_volume 976.15(7)
_computing_cell_refinement 'X-AREA (Stoe & Cie, 2015)'
_computing_data_collection 'X-AREA (Stoe & Cie, 2015)'
_computing_data_reduction 'X-AREA (Stoe & Cie, 2015)'
_computing_molecular_graphics 'DIAMOND (Brandenburg, 2012)'
_computing_publication_material 'SHELXL-2018/3 (Sheldrick, 2018)'
_computing_structure_refinement 'SHELXL-2018/3 (Sheldrick, 2018)'
_computing_structure_solution 'SHELXT-2018/2 (Sheldrick, 2018)'
_diffrn_ambient_temperature 133(2)
_diffrn_measured_fraction_theta_full 1.000
_diffrn_measured_fraction_theta_max 0.997
_diffrn_measurement_device_type 'Stoe IPDS II'
_diffrn_measurement_method \w
_diffrn_radiation_type MoK\a
_diffrn_radiation_wavelength 0.71073
_diffrn_reflns_av_R_equivalents 0.0275
_diffrn_reflns_av_unetI/netI 0.0205
_diffrn_reflns_Laue_measured_fraction_full 1.000
_diffrn_reflns_Laue_measured_fraction_max 0.997
_diffrn_reflns_limit_h_max 11
_diffrn_reflns_limit_h_min -11
_diffrn_reflns_limit_k_max 11
_diffrn_reflns_limit_k_min -11
_diffrn_reflns_limit_l_max 16
_diffrn_reflns_limit_l_min -16
_diffrn_reflns_number 13784
_diffrn_reflns_point_group_measured_fraction_full 1.000
_diffrn_reflns_point_group_measured_fraction_max 0.997
_diffrn_reflns_theta_full 25.242
_diffrn_reflns_theta_max 26.747
_diffrn_reflns_theta_min 1.663
_diffrn_source 'fine-focus sealed tube'
_exptl_absorpt_coefficient_mu 4.061
_exptl_absorpt_correction_T_max 0.8473
_exptl_absorpt_correction_T_min 0.4952
_exptl_absorpt_correction_type numerical
_exptl_absorpt_process_details 'X-RED (Stoe & Cie, 2015)'
_exptl_crystal_colour colorless
_exptl_crystal_density_diffrn 1.847
_exptl_crystal_description block
_exptl_crystal_F_000 534
_exptl_crystal_size_max 0.210
_exptl_crystal_size_mid 0.080
_exptl_crystal_size_min 0.050
_refine_diff_density_max 1.492
_refine_diff_density_min -0.336
_refine_diff_density_rms 0.107
_refine_ls_extinction_method none
_refine_ls_goodness_of_fit_ref 1.118
_refine_ls_hydrogen_treatment mixed
_refine_ls_matrix_type full
_refine_ls_number_parameters 247
_refine_ls_number_reflns 4139
_refine_ls_number_restraints 1
_refine_ls_restrained_S_all 1.118
_refine_ls_R_factor_all 0.0282
_refine_ls_R_factor_gt 0.0229
_refine_ls_shift/su_max 0.001
_refine_ls_shift/su_mean 0.000
_refine_ls_structure_factor_coef Fsqd
_refine_ls_weighting_details 'w=1/[\s^2^(Fo^2^)+(0.0311P)^2^+0.8792P] where P=(Fo^2^+2Fc^2^)/3'
_refine_ls_weighting_scheme calc
_refine_ls_wR_factor_gt 0.0537
_refine_ls_wR_factor_ref 0.0558
_reflns_Friedel_coverage 0.000
_reflns_number_gt 3769
_reflns_number_total 4139
_reflns_threshold_expression 'I > 2\s(I)'
_cod_data_source_file d1dt02815d2.cif
_cod_data_source_block Dy2SCN-jwu11
_cod_database_code 7708894
_shelx_shelxl_version_number 2018/3
_shelx_space_group_comment
;
The symmetry employed for this shelxl refinement is uniquely defined
by the following loop, which should always be used as a source of
symmetry information in preference to the above space-group names.
They are only intended as comments.
;
_shelx_estimated_absorpt_t_min 0.483
_shelx_estimated_absorpt_t_max 0.823

loop_
_space_group_symop_operation_xyz
'x, y, z'
'-x, -y, -z'

loop_
_atom_site_label
_atom_site_type_symbol
_atom_site_fract_x
_atom_site_fract_y
_atom_site_fract_z
_atom_site_U_iso_or_equiv
_atom_site_adp_type
_atom_site_occupancy
_atom_site_site_symmetry_order
_atom_site_calc_flag
_atom_site_refinement_flags_posn
_atom_site_refinement_flags_adp
_atom_site_refinement_flags_occupancy
_atom_site_disorder_assembly
_atom_site_disorder_group
Dy1 Dy 0.54973(2) 0.54986(2) 0.30712(2) 0.02033(6) Uani 1 1 d . . . . .
S1 S 0.24385(14) 0.90589(12) 0.07985(9) 0.0424(2) Uani 1 1 d . . . . .
S2 S 1.09834(12) 0.32441(13) 0.25181(9) 0.0428(2) Uani 1 1 d . . . . .
O1 O 0.2927(3) 0.6199(3) 0.4225(2) 0.0353(6) Uani 1 1 d D . . . .
H1 H 0.286(6) 0.608(5) 0.4863(18) 0.048(14) Uiso 1 1 d D . . . .
N1 N 0.6057(3) 0.6850(3) 0.4393(2) 0.0229(5) Uani 1 1 d . . . . .
N2 N 0.5521(3) 0.6690(3) 0.5488(2) 0.0213(5) Uani 1 1 d . . . . .
N3 N 0.7442(3) 0.7591(3) 0.2259(2) 0.0267(6) Uani 1 1 d . . . . .
N4 N 0.7001(4) 0.5519(3) 0.1074(2) 0.0299(6) Uani 1 1 d . . . . .
H4 H 0.621(6) 0.613(5) 0.082(4) 0.049(13) Uiso 1 1 d . . . . .
N5 N 0.5017(3) 0.6751(3) 0.7611(2) 0.0265(6) Uani 1 1 d . . . . .
N6 N 0.4089(4) 0.6997(3) 0.1922(2) 0.0318(7) Uani 1 1 d . . . . .
N7 N 0.7907(4) 0.4221(3) 0.3284(2) 0.0290(6) Uani 1 1 d . . . . .
C1 C 0.6942(4) 0.8857(3) 0.4871(3) 0.0239(6) Uani 1 1 d . . . . .
C2 C 0.6900(4) 0.8151(3) 0.4007(3) 0.0231(6) Uani 1 1 d . . . . .
C3 C 0.6039(4) 0.7885(3) 0.5787(3) 0.0222(6) Uani 1 1 d . . . . .
C4 C 0.7836(5) 1.0233(4) 0.4840(3) 0.0329(8) Uani 1 1 d . . . . .
H4A H 0.820061 1.012353 0.549761 0.049 Uiso 1 1 calc R U . . .
H4B H 0.713388 1.109671 0.480910 0.049 Uiso 1 1 calc R U . . .
H4C H 0.875938 1.037876 0.419161 0.049 Uiso 1 1 calc R U . . .
C5 C 0.7587(4) 0.8563(4) 0.2817(3) 0.0261(7) Uani 1 1 d . . . . .
C6 C 0.8350(5) 1.0077(4) 0.2335(3) 0.0352(8) Uani 1 1 d . . . . .
H6A H 0.779576 1.080605 0.277460 0.053 Uiso 1 1 calc R U . . .
H6B H 0.827712 1.037489 0.158474 0.053 Uiso 1 1 calc R U . . .
H6C H 0.947382 1.003556 0.233086 0.053 Uiso 1 1 calc R U . . .
C7 C 0.8186(5) 0.7852(4) 0.1070(3) 0.0350(8) Uani 1 1 d . . . . .
H7A H 0.920137 0.841138 0.088920 0.042 Uiso 1 1 calc R U . . .
H7B H 0.746857 0.844855 0.068905 0.042 Uiso 1 1 calc R U . . .
C8 C 0.8494(5) 0.6374(4) 0.0711(3) 0.0353(8) Uani 1 1 d . . . . .
H8A H 0.890738 0.652225 -0.009466 0.042 Uiso 1 1 calc R U . . .
H8B H 0.930184 0.582322 0.103011 0.042 Uiso 1 1 calc R U . . .
C9 C 0.5812(5) 0.9400(4) 0.7295(3) 0.0325(8) Uani 1 1 d . . . . .
H9A H 0.571712 1.023410 0.672055 0.049 Uiso 1 1 calc R U . . .
H9B H 0.687229 0.942410 0.740782 0.049 Uiso 1 1 calc R U . . .
H9C H 0.499561 0.948509 0.797549 0.049 Uiso 1 1 calc R U . . .
C10 C 0.5585(4) 0.7954(4) 0.6957(3) 0.0245(7) Uani 1 1 d . . . . .
C11 C 0.4520(5) 0.6682(4) 0.8796(3) 0.0358(8) Uani 1 1 d . . . . .
H11A H 0.445627 0.770193 0.896277 0.043 Uiso 1 1 calc R U . . .
H11B H 0.530768 0.611562 0.912641 0.043 Uiso 1 1 calc R U . . .
C12 C 0.2902(5) 0.5922(4) 0.9261(3) 0.0357(8) Uani 1 1 d . . . . .
H12A H 0.258373 0.578889 1.006806 0.043 Uiso 1 1 calc R U . . .
H12B H 0.209113 0.654287 0.898914 0.043 Uiso 1 1 calc R U . . .
C13 C 0.1376(5) 0.6537(5) 0.4075(3) 0.0405(9) Uani 1 1 d . . . . .
H13A H 0.060895 0.658738 0.478292 0.061 Uiso 1 1 calc R U . . .
H13B H 0.104425 0.575646 0.375587 0.061 Uiso 1 1 calc R U . . .
H13C H 0.141758 0.749964 0.358439 0.061 Uiso 1 1 calc R U . . .
C14 C 0.3404(4) 0.7843(4) 0.1455(3) 0.0277(7) Uani 1 1 d . . . . .
C15 C 0.9171(5) 0.3820(4) 0.2969(3) 0.0283(7) Uani 1 1 d . . . . .

loop_
_atom_site_aniso_label
_atom_site_aniso_U_11
_atom_site_aniso_U_22
_atom_site_aniso_U_33
_atom_site_aniso_U_23
_atom_site_aniso_U_13
_atom_site_aniso_U_12
Dy1 0.02594(8) 0.01752(8) 0.01916(8) -0.00667(5) -0.00705(5) 0.00216(5)
S1 0.0564(6) 0.0386(5) 0.0438(6) -0.0151(4) -0.0302(5) 0.0189(5)
S2 0.0280(5) 0.0494(6) 0.0483(6) -0.0127(5) -0.0051(4) 0.0085(4)
O1 0.0342(14) 0.0470(16) 0.0247(13) -0.0082(11) -0.0091(11) 0.0154(12)
N1 0.0289(14) 0.0192(12) 0.0221(13) -0.0069(10) -0.0077(11) 0.0009(10)
N2 0.0246(13) 0.0183(12) 0.0227(13) -0.0076(10) -0.0069(11) 0.0011(10)
N3 0.0318(15) 0.0252(14) 0.0215(13) -0.0040(11) -0.0048(11) -0.0021(12)
N4 0.0356(16) 0.0299(15) 0.0241(14) -0.0110(12) -0.0044(12) 0.0006(13)
N5 0.0278(14) 0.0306(15) 0.0246(14) -0.0137(12) -0.0072(11) -0.0009(12)
N6 0.0367(17) 0.0325(16) 0.0261(15) -0.0065(12) -0.0086(13) 0.0061(13)
N7 0.0289(16) 0.0257(14) 0.0299(15) -0.0059(12) -0.0039(12) 0.0013(12)
C1 0.0264(16) 0.0176(14) 0.0312(17) -0.0090(13) -0.0114(13) 0.0030(12)
C2 0.0242(16) 0.0168(14) 0.0291(16) -0.0049(12) -0.0085(13) 0.0009(12)
C3 0.0251(16) 0.0192(14) 0.0267(16) -0.0108(12) -0.0108(13) 0.0037(12)
C4 0.0364(19) 0.0273(17) 0.0382(19) -0.0124(15) -0.0103(16) -0.0072(15)
C5 0.0278(17) 0.0209(15) 0.0300(17) -0.0049(13) -0.0090(14) 0.0017(13)
C6 0.046(2) 0.0253(17) 0.0311(18) -0.0045(14) -0.0050(16) -0.0066(16)
C7 0.045(2) 0.0339(19) 0.0216(16) -0.0016(14) -0.0039(15) -0.0065(16)
C8 0.039(2) 0.037(2) 0.0260(17) -0.0080(15) -0.0003(15) -0.0033(16)
C9 0.040(2) 0.0273(17) 0.0341(19) -0.0162(15) -0.0102(16) 0.0023(15)
C10 0.0222(16) 0.0266(16) 0.0298(17) -0.0143(13) -0.0102(13) 0.0054(13)
C11 0.046(2) 0.038(2) 0.0268(18) -0.0161(15) -0.0077(16) -0.0059(17)
C12 0.044(2) 0.0363(19) 0.0259(17) -0.0134(15) -0.0026(15) -0.0010(16)
C13 0.0306(19) 0.055(2) 0.039(2) -0.0128(18) -0.0111(16) -0.0014(17)
C14 0.0279(17) 0.0316(17) 0.0262(16) -0.0142(14) -0.0063(14) 0.0011(14)
C15 0.040(2) 0.0222(15) 0.0244(16) -0.0015(13) -0.0136(15) -0.0025(14)

loop_
_atom_type_symbol
_atom_type_description
_atom_type_scat_dispersion_real
_atom_type_scat_dispersion_imag
_atom_type_scat_source
C C 0.0033 0.0016 'International Tables Vol C Tables 4.2.6.8 and 6.1.1.4'
H H 0.0000 0.0000 'International Tables Vol C Tables 4.2.6.8 and 6.1.1.4'
N N 0.0061 0.0033 'International Tables Vol C Tables 4.2.6.8 and 6.1.1.4'
O O 0.0106 0.0060 'International Tables Vol C Tables 4.2.6.8 and 6.1.1.4'
S S 0.1246 0.1234 'International Tables Vol C Tables 4.2.6.8 and 6.1.1.4'
Dy Dy -0.1892 4.4098 'International Tables Vol C Tables 4.2.6.8 and 6.1.1.4'

loop_
_geom_angle_atom_site_label_1
_geom_angle_atom_site_label_2
_geom_angle_atom_site_label_3
_geom_angle
_geom_angle_site_symmetry_1
_geom_angle_site_symmetry_3
_geom_angle_publ_flag
N6 Dy1 N7 149.49(10) . . ?
N6 Dy1 N1 112.19(10) . . ?
N7 Dy1 N1 81.24(9) . . ?
N6 Dy1 O1 71.50(9) . . ?
N7 Dy1 O1 138.69(9) . . ?
N1 Dy1 O1 72.44(9) . . ?
N6 Dy1 N2 127.67(10) . 2_666 ?
N7 Dy1 N2 76.78(9) . 2_666 ?
N1 Dy1 N2 91.53(9) . 2_666 ?
O1 Dy1 N2 72.79(9) . 2_666 ?
N6 Dy1 N3 80.86(10) . . ?
N7 Dy1 N3 80.60(10) . . ?
N1 Dy1 N3 65.20(9) . . ?
O1 Dy1 N3 114.41(10) . . ?
N2 Dy1 N3 149.77(9) 2_666 . ?
N6 Dy1 N5 90.11(10) . 2_666 ?
N7 Dy1 N5 84.64(10) . 2_666 ?
N1 Dy1 N5 155.19(9) . 2_666 ?
O1 Dy1 N5 106.61(10) . 2_666 ?
N2 Dy1 N5 65.31(9) 2_666 2_666 ?
N3 Dy1 N5 132.16(9) . 2_666 ?
N6 Dy1 N4 70.54(10) . . ?
N7 Dy1 N4 79.86(10) . . ?
N1 Dy1 N4 129.98(9) . . ?
O1 Dy1 N4 141.32(10) . . ?
N2 Dy1 N4 127.70(9) 2_666 . ?
N3 Dy1 N4 66.24(9) . . ?
N5 Dy1 N4 66.46(9) 2_666 . ?
C13 O1 Dy1 135.1(2) . . ?
N2 N1 C2 108.1(2) . . ?
N2 N1 Dy1 132.9(2) . . ?
C2 N1 Dy1 118.3(2) . . ?
N1 N2 C3 108.0(3) . . ?
N1 N2 Dy1 132.04(19) . 2_666 ?
C3 N2 Dy1 117.7(2) . 2_666 ?
C5 N3 C7 120.0(3) . . ?
C5 N3 Dy1 120.7(2) . . ?
C7 N3 Dy1 118.2(2) . . ?
C12 N4 C8 115.1(3) 2_666 . ?
C12 N4 Dy1 114.7(2) 2_666 . ?
C8 N4 Dy1 113.5(2) . . ?
C10 N5 C11 121.0(3) . . ?
C10 N5 Dy1 121.6(2) . 2_666 ?
C11 N5 Dy1 117.1(2) . 2_666 ?
C14 N6 Dy1 171.4(3) . . ?
C15 N7 Dy1 153.7(3) . . ?
C3 C1 C2 102.6(3) . . ?
C3 C1 C4 128.2(3) . . ?
C2 C1 C4 129.0(3) . . ?
N1 C2 C1 110.5(3) . . ?
N1 C2 C5 117.5(3) . . ?
C1 C2 C5 132.0(3) . . ?
N2 C3 C1 110.8(3) . . ?
N2 C3 C10 117.6(3) . . ?
C1 C3 C10 131.6(3) . . ?
N3 C5 C2 115.9(3) . . ?
N3 C5 C6 124.5(3) . . ?
C2 C5 C6 119.6(3) . . ?
N3 C7 C8 108.5(3) . . ?
N4 C8 C7 108.8(3) . . ?
N5 C10 C3 116.0(3) . . ?
N5 C10 C9 125.3(3) . . ?
C3 C10 C9 118.7(3) . . ?
N5 C11 C12 108.6(3) . . ?
N4 C12 C11 108.7(3) 2_666 . ?
N6 C14 S1 179.3(3) . . ?
N7 C15 S2 180.0(5) . . ?

loop_
_geom_bond_atom_site_label_1
_geom_bond_atom_site_label_2
_geom_bond_distance
_geom_bond_site_symmetry_2
_geom_bond_publ_flag
Dy1 N6 2.397(3) . ?
Dy1 N7 2.423(3) . ?
Dy1 N1 2.454(3) . ?
Dy1 O1 2.455(3) . ?
Dy1 N2 2.472(3) 2_666 ?
Dy1 N3 2.484(3) . ?
Dy1 N5 2.486(3) 2_666 ?
Dy1 N4 2.550(3) . ?
S1 C14 1.625(4) . ?
S2 C15 1.627(4) . ?
O1 C13 1.436(5) . ?
N1 N2 1.345(4) . ?
N1 C2 1.361(4) . ?
N2 C3 1.358(4) . ?
N3 C5 1.276(4) . ?
N3 C7 1.473(4) . ?
N4 C12 1.453(5) 2_666 ?
N4 C8 1.462(5) . ?
N5 C10 1.279(5) . ?
N5 C11 1.465(4) . ?
N6 C14 1.146(5) . ?
N7 C15 1.134(5) . ?
C1 C3 1.400(5) . ?
C1 C2 1.402(4) . ?
C1 C4 1.497(4) . ?
C2 C5 1.472(5) . ?
C3 C10 1.471(4) . ?
C5 C6 1.507(5) . ?
C7 C8 1.498(5) . ?
C9 C10 1.504(4) . ?
C11 C12 1.514(6) . ?

loop_
_geom_hbond_atom_site_label_D
_geom_hbond_atom_site_label_H
_geom_hbond_atom_site_label_A
_geom_hbond_distance_DH
_geom_hbond_distance_HA
_geom_hbond_distance_DA
_geom_hbond_angle_DHA
_geom_hbond_site_symmetry_A
_geom_hbond_publ_flag
O1 H1 N7 0.800(19) 2.27(2) 3.060(4) 167(5) 2_666 yes
N4 H4 N6 0.97(5) 2.21(5) 2.860(4) 123(4) . yes
